data_4315757
loop_
_publ_author_name
'Vilma R. Bojan'
'Eduardo J. Fern\'andez'
'Antonio Laguna'
'Jos\'e M. L\'opez-de-Luzuriaga'
'Miguel Monge'
'M. Elena Olmos'
'Raquel C. Puelles'
'Cristian Silvestru'

_publ_section_title
;
 Study of the Coordination Abilities of Stibine Ligands to Gold(I)
;
_journal_name_full 'Inorganic Chemistry'
_journal_page_first 5530
_journal_page_last 5541
_journal_paper_doi 10.1021/ic1003484
_journal_volume 49
_journal_year 2010
_chemical_compound_source 'synthesis as described'
_chemical_formula_moiety 'C63 H63 Au Cl O4 Sb3'
_chemical_formula_sum 'C63 H63 Au Cl O4 Sb3'
_chemical_formula_weight 1481.8
_chemical_name_common rpVL815
_chemical_name_systematic
;
 ?
;
_space_group_IT_number 205
_symmetry_cell_setting cubic
_symmetry_Int_Tables_number 205
_symmetry_space_group_name_Hall '-P 2ac 2ab 3'
_symmetry_space_group_name_H-M 'P a -3'
_atom_sites_solution_hydrogens geom
_atom_sites_solution_primary direct
_atom_sites_solution_secondary difmap
_audit_conform_dict_location ftp://ftp.iucr.org/pub/cif_core.dic
_audit_conform_dict_name cif_core.dic
_audit_conform_dict_version 2.3
_audit_creation_date 2008-10-06T09:50:26-00:00
_audit_creation_method 'WinGX routine CIF_UPDATE'
_cell_angle_alpha 90
_cell_angle_beta 90
_cell_angle_gamma 90
_cell_formula_units_Z 8
_cell_length_a 22.1544(3)
_cell_length_b 22.1544(3)
_cell_length_c 22.1544(3)
_cell_measurement_reflns_used 4874
_cell_measurement_temperature 173(2)
_cell_measurement_theta_max 28.31
_cell_measurement_theta_min 2.76
_cell_measurement_wavelength 0.71073
_cell_volume 10873.8(3)
_computing_cell_refinement 'HKL Scalepack (Otwinowski & Minor 1997)'
_computing_data_collection 'Collect (Bruker AXS BV, 1997-2004)'
_computing_data_reduction 'HKL Denzo and Scalepack (Otwinowski & Minor 1997)'
_computing_molecular_graphics 'Ortep-3 for Windows (Farrugia, 1997)'
_computing_publication_material 'WinGX publication routines (Farrugia, 1999)'
_computing_structure_refinement 'SHELXL-97 (Sheldrick, 1997)'
_computing_structure_solution 'SHELXS-86 (Sheldrick, 1986)'
_diffrn_ambient_temperature 173(2)
_diffrn_detector 'CCD plate'
_diffrn_detector_area_resol_mean 9
_diffrn_measured_fraction_theta_full 0.999
_diffrn_measured_fraction_theta_max 0.999
_diffrn_measurement_device '95mm CCD camera on \k-goniostat'
_diffrn_measurement_device_type KappaCCD
_diffrn_measurement_method 'CCD rotation images, thick slices'
_diffrn_orient_matrix_type 'by Bruker AXS Collect from scalepack cell'
_diffrn_orient_matrix_UB_11 0.416662E-1
_diffrn_orient_matrix_UB_12 -0.11759E-1
_diffrn_orient_matrix_UB_13 -0.127698E-1
_diffrn_orient_matrix_UB_21 0.37406E-2
_diffrn_orient_matrix_UB_22 -0.263423E-1
_diffrn_orient_matrix_UB_23 0.364624E-1
_diffrn_orient_matrix_UB_31 -0.169514E-1
_diffrn_orient_matrix_UB_32 -0.347164E-1
_diffrn_orient_matrix_UB_33 -0.233418E-1
_diffrn_radiation_monochromator graphite
_diffrn_radiation_probe x-ray
_diffrn_radiation_type MoK\a
_diffrn_radiation_wavelength 0.71073
_diffrn_reflns_av_R_equivalents 0.0301
_diffrn_reflns_av_unetI/netI 0.025
_diffrn_reflns_limit_h_max 29
_diffrn_reflns_limit_h_min -28
_diffrn_reflns_limit_k_max 20
_diffrn_reflns_limit_k_min -19
_diffrn_reflns_limit_l_max 29
_diffrn_reflns_limit_l_min -18
_diffrn_reflns_number 4519
_diffrn_reflns_theta_full 27.09
_diffrn_reflns_theta_max 27.46
_diffrn_reflns_theta_min 2.76
_diffrn_source 'Enraf Nonius FR590'
_exptl_absorpt_coefficient_mu 4.262
_exptl_absorpt_correction_T_max 0.4865
_exptl_absorpt_correction_T_min 0.2398
_exptl_absorpt_correction_type multi-scan
_exptl_absorpt_process_details Scalepack
_exptl_crystal_colour colorless
_exptl_crystal_density_diffrn 1.81
_exptl_crystal_density_method 'not measured'
_exptl_crystal_description prism
_exptl_crystal_F_000 5776
_exptl_crystal_size_max 0.25
_exptl_crystal_size_mid 0.22
_exptl_crystal_size_min 0.1
_refine_diff_density_max 4.813
_refine_diff_density_min -1.782
_refine_diff_density_rms 0.193
_refine_ls_extinction_method none
_refine_ls_goodness_of_fit_ref 1.163
_refine_ls_hydrogen_treatment riding
_refine_ls_matrix_type full
_refine_ls_number_parameters 220
_refine_ls_number_reflns 4009
_refine_ls_number_restraints 72
_refine_ls_restrained_S_all 1.154
_refine_ls_R_factor_all 0.0738
_refine_ls_R_factor_gt 0.0514
_refine_ls_shift/su_max 0.001
_refine_ls_shift/su_mean 0
_refine_ls_structure_factor_coef Fsqd
_refine_ls_weighting_details 'calc w=1/[\s^2^(Fo^2^)+(0.0762P)^2^+40.4056P] where P=(Fo^2^+2Fc^2^)/3'
_refine_ls_weighting_scheme calc
_refine_ls_wR_factor_gt 0.126
_refine_ls_wR_factor_ref 0.141
_reflns_number_gt 3010
_reflns_number_total 4009
_reflns_threshold_expression >2sigma(I)
_cod_data_source_file ic1003484_si_002_7.cif
_cod_data_source_block vl815
_cod_depositor_comments
;
The following automatic conversions were performed:

'_symmetry_cell_setting' value 'Cubic' changed to 'cubic' according
to the built-in table from CIF Core dictionary named 'cif_core.dic'
version 2.4.1 from 2010-06-29.

Automatic conversion script
Id: cif_fix_values 1646 2011-03-28 12:23:43Z adriana 
;
_cod_database_code 4315757

loop_
_symmetry_equiv_pos_as_xyz
'x, y, z'
'-x+1/2, -y, z+1/2'
'x+1/2, -y+1/2, -z'
'-x, y+1/2, -z+1/2'
'y, z, x'
'-y+1/2, -z, x+1/2'
'y+1/2, -z+1/2, -x'
'-y, z+1/2, -x+1/2'
'z, x, y'
'-z, x+1/2, -y+1/2'
'-z+1/2, -x, y+1/2'
'z+1/2, -x+1/2, -y'
'-x, -y, -z'
'x-1/2, y, -z-1/2'
'-x-1/2, y-1/2, z'
'x, -y-1/2, z-1/2'
'-y, -z, -x'
'y-1/2, z, -x-1/2'
'-y-1/2, z-1/2, x'
'y, -z-1/2, x-1/2'
'-z, -x, -y'
'z, -x-1/2, y-1/2'
'z-1/2, x, -y-1/2'
'-z-1/2, x-1/2, y'

loop_
_atom_site_label
_atom_site_type_symbol
_atom_site_fract_x
_atom_site_fract_y
_atom_site_fract_z
_atom_site_U_iso_or_equiv
_atom_site_adp_type
_atom_site_occupancy
_atom_site_symmetry_multiplicity
_atom_site_calc_flag
_atom_site_refinement_flags
_atom_site_disorder_assembly
_atom_site_disorder_group
Au Au 0.159796(12) 0.159796(12) 0.159796(12) 0.02776(15) Uani 1 3 d S . .
Sb Sb 0.22267(2) 0.18088(2) 0.06161(2) 0.02719(15) Uani 1 1 d . . .
C1 C 0.2386(3) 0.2723(3) 0.0340(3) 0.0292(14) Uani 1 1 d DU . .
C2 C 0.2123(3) 0.3010(3) -0.0158(3) 0.0353(15) Uani 1 1 d DU . .
C3 C 0.2236(3) 0.3617(3) -0.0262(3) 0.0357(15) Uani 1 1 d DU . .
H3 H 0.2061 0.3807 -0.0593 0.043 Uiso 1 1 calc R . .
C4 C 0.2608(3) 0.3946(3) 0.0122(3) 0.0397(16) Uani 1 1 d DU . .
C5 C 0.2878(3) 0.3660(3) 0.0608(4) 0.0408(17) Uani 1 1 d DU . .
H5 H 0.3141 0.3875 0.0855 0.049 Uiso 1 1 calc R . .
C6 C 0.2762(3) 0.3053(3) 0.0732(3) 0.0358(15) Uani 1 1 d DU . .
C7 C 0.1705(4) 0.2691(4) -0.0577(4) 0.0454(19) Uani 1 1 d DU . .
H7A H 0.1926 0.2392 -0.0801 0.068 Uiso 1 1 calc R . .
H7B H 0.1529 0.2976 -0.0852 0.068 Uiso 1 1 calc R . .
H7C H 0.1391 0.2497 -0.035 0.068 Uiso 1 1 calc R . .
C8 C 0.2692(4) 0.4620(4) 0.0000(4) 0.049(2) Uani 1 1 d DU . .
H8A H 0.231 0.4822 0.0033 0.073 Uiso 1 1 calc R . .
H8B H 0.285 0.4676 -0.04 0.073 Uiso 1 1 calc R . .
H8C H 0.2968 0.4786 0.0289 0.073 Uiso 1 1 calc R . .
C9 C 0.3043(4) 0.2790(4) 0.1297(4) 0.0467(19) Uani 1 1 d DU . .
H9A H 0.273 0.264 0.1557 0.07 Uiso 1 1 calc R . .
H9B H 0.3267 0.3097 0.1504 0.07 Uiso 1 1 calc R . .
H9C H 0.3308 0.2465 0.1188 0.07 Uiso 1 1 calc R . .
C11 C 0.3111(3) 0.1446(3) 0.0534(3) 0.0285(14) Uani 1 1 d DU . .
C12 C 0.3479(3) 0.1628(3) 0.0056(3) 0.0313(15) Uani 1 1 d DU . .
H12 H 0.335 0.1926 -0.0211 0.038 Uiso 1 1 calc R . .
C13 C 0.4039(3) 0.1357(3) -0.0014(3) 0.0356(15) Uani 1 1 d DU . .
H13 H 0.4287 0.1473 -0.0333 0.043 Uiso 1 1 calc R . .
C14 C 0.4231(3) 0.0924(3) 0.0377(3) 0.0353(15) Uani 1 1 d DU . .
H14 H 0.4608 0.0748 0.0324 0.042 Uiso 1 1 calc R . .
C15 C 0.3874(3) 0.0745(4) 0.0845(4) 0.0437(18) Uani 1 1 d DU . .
H15 H 0.4008 0.0446 0.1108 0.052 Uiso 1 1 calc R . .
C16 C 0.3306(3) 0.1011(3) 0.0933(3) 0.0355(16) Uani 1 1 d DU . .
H16 H 0.3065 0.0895 0.1256 0.043 Uiso 1 1 calc R . .
C21 C 0.1799(3) 0.1311(3) -0.0089(3) 0.0285(13) Uani 1 1 d DU . .
C22 C 0.2082(3) 0.1126(3) -0.0616(3) 0.0336(15) Uani 1 1 d DU . .
H22 H 0.2477 0.1249 -0.0689 0.04 Uiso 1 1 calc R . .
C23 C 0.1797(3) 0.0767(3) -0.1032(3) 0.0372(16) Uani 1 1 d DU . .
H23 H 0.1996 0.0644 -0.138 0.045 Uiso 1 1 calc R . .
C24 C 0.1206(3) 0.0590(3) -0.0923(3) 0.0408(17) Uani 1 1 d DU . .
H24 H 0.1005 0.0348 -0.1201 0.049 Uiso 1 1 calc R . .
C25 C 0.0915(3) 0.0773(3) -0.0401(3) 0.0401(17) Uani 1 1 d DU . .
H25 H 0.0519 0.0652 -0.0329 0.048 Uiso 1 1 calc R . .
C26 C 0.1208(3) 0.1130(3) 0.0011(3) 0.0330(15) Uani 1 1 d DU . .
H26 H 0.1009 0.1252 0.036 0.04 Uiso 1 1 calc R . .
Cl Cl 0.31810(9) 0.18190(9) -0.18190(9) 0.0431(7) Uani 1 3 d S . .
O1 O 0.2777(3) 0.1408(4) -0.2080(4) 0.083(2) Uani 1 1 d . . .
O2 O 0.3552(4) 0.1448(4) -0.1448(4) 0.097(5) Uani 1 3 d S . .

loop_
_atom_site_aniso_label
_atom_site_aniso_U_11
_atom_site_aniso_U_22
_atom_site_aniso_U_33
_atom_site_aniso_U_23
_atom_site_aniso_U_13
_atom_site_aniso_U_12
Au 0.02776(15) 0.02776(15) 0.02776(15) 0.00109(10) 0.00109(10) 0.00109(10)
Sb 0.0268(2) 0.0262(2) 0.0286(3) 0.00096(17) 0.00146(17) 0.00035(17)
C1 0.025(3) 0.030(3) 0.033(3) -0.003(3) -0.001(3) 0.001(3)
C2 0.031(4) 0.042(4) 0.032(4) -0.001(3) 0.002(3) 0.008(3)
C3 0.032(4) 0.035(3) 0.040(4) 0.009(3) 0.003(3) 0.008(3)
C4 0.034(4) 0.031(3) 0.053(5) 0.000(3) 0.007(3) 0.004(3)
C5 0.037(4) 0.032(4) 0.053(5) 0.000(3) -0.004(3) -0.002(3)
C6 0.041(4) 0.031(4) 0.036(4) 0.001(3) -0.001(3) 0.000(3)
C7 0.059(5) 0.032(4) 0.046(5) -0.001(3) -0.014(4) 0.000(3)
C8 0.048(5) 0.037(4) 0.061(5) 0.014(4) -0.009(4) -0.003(3)
C9 0.054(5) 0.041(4) 0.045(4) -0.001(3) -0.013(4) -0.001(4)
C11 0.024(3) 0.031(3) 0.030(3) -0.001(3) -0.002(3) 0.001(3)
C12 0.032(4) 0.027(3) 0.035(4) 0.003(3) 0.001(3) 0.002(3)
C13 0.027(3) 0.045(4) 0.035(4) -0.004(3) 0.002(3) 0.001(3)
C14 0.026(3) 0.041(4) 0.039(4) -0.006(3) -0.002(3) 0.007(3)
C15 0.047(4) 0.042(4) 0.043(4) 0.003(3) 0.002(3) 0.015(3)
C16 0.032(4) 0.039(4) 0.036(4) 0.008(3) 0.002(3) -0.002(3)
C21 0.032(3) 0.027(3) 0.027(3) 0.005(3) -0.001(3) 0.004(3)
C22 0.032(4) 0.032(4) 0.036(4) -0.004(3) 0.001(3) 0.003(3)
C23 0.042(4) 0.037(4) 0.033(4) -0.004(3) -0.001(3) 0.008(3)
C24 0.046(4) 0.036(4) 0.040(4) -0.005(3) -0.010(3) -0.003(3)
C25 0.035(4) 0.040(4) 0.045(4) 0.001(3) -0.005(3) -0.003(3)
C26 0.033(3) 0.032(4) 0.033(4) -0.003(3) 0.000(3) 0.000(3)
Cl 0.0431(7) 0.0431(7) 0.0431(7) -0.0038(9) 0.0038(9) -0.0038(9)
O1 0.054(4) 0.100(6) 0.096(6) -0.038(5) -0.001(4) -0.022(4)
O2 0.097(5) 0.097(5) 0.097(5) 0.023(5) -0.023(5) 0.023(5)

loop_
_atom_type_symbol
_atom_type_description
_atom_type_scat_dispersion_real
_atom_type_scat_dispersion_imag
_atom_type_scat_source
C C 0.0033 0.0016 'International Tables Vol C Tables 4.2.6.8 and 6.1.1.4'
H H 0 0 'International Tables Vol C Tables 4.2.6.8 and 6.1.1.4'
Au Au -2.0133 8.8022 'International Tables Vol C Tables 4.2.6.8 and 6.1.1.4'
Cl Cl 0.1484 0.1585 'International Tables Vol C Tables 4.2.6.8 and 6.1.1.4'
O O 0.0106 0.006 'International Tables Vol C Tables 4.2.6.8 and 6.1.1.4'
Sb Sb -0.5866 1.5461 'International Tables Vol C Tables 4.2.6.8 and 6.1.1.4'

loop_
_geom_angle_atom_site_label_1
_geom_angle_atom_site_label_2
_geom_angle_atom_site_label_3
_geom_angle
_geom_angle_site_symmetry_1
_geom_angle_site_symmetry_3
_geom_angle_publ_flag
Sb Au Sb 119.524(3) . 9 ?
Sb Au Sb 119.524(3) . 5 ?
Sb Au Sb 119.524(3) 9 5 ?
C11 Sb C21 98.7(2) . . ?
C11 Sb C1 100.4(2) . . ?
C21 Sb C1 110.6(2) . . ?
C11 Sb Au 119.54(16) . . ?
C21 Sb Au 106.19(16) . . ?
C1 Sb Au 119.42(17) . . ?
C2 C1 C6 119.7(7) . . ?
C2 C1 Sb 125.8(5) . . ?
C6 C1 Sb 114.4(5) . . ?
C3 C2 C1 119.7(7) . . ?
C3 C2 C7 118.0(6) . . ?
C1 C2 C7 122.2(7) . . ?
C2 C3 C4 120.9(6) . . ?
C5 C4 C3 119.4(7) . . ?
C5 C4 C8 122.2(7) . . ?
C3 C4 C8 118.4(7) . . ?
C4 C5 C6 121.0(7) . . ?
C5 C6 C1 119.2(7) . . ?
C5 C6 C9 117.3(7) . . ?
C1 C6 C9 123.5(6) . . ?
C16 C11 C12 120.4(6) . . ?
C16 C11 Sb 119.9(5) . . ?
C12 C11 Sb 119.6(5) . . ?
C13 C12 C11 118.9(6) . . ?
C14 C13 C12 120.8(7) . . ?
C13 C14 C15 120.5(7) . . ?
C14 C15 C16 120.3(7) . . ?
C11 C16 C15 119.0(7) . . ?
C26 C21 C22 118.5(6) . . ?
C26 C21 Sb 116.8(5) . . ?
C22 C21 Sb 124.5(5) . . ?
C23 C22 C21 121.8(7) . . ?
C22 C23 C24 118.8(7) . . ?
C25 C24 C23 120.2(7) . . ?
C26 C25 C24 120.2(7) . . ?
C25 C26 C21 120.5(7) . . ?
O1 Cl O1 114.8(3) . 12 ?
O1 Cl O1 114.8(3) . 6_554 ?
O1 Cl O1 114.8(3) 12 6_554 ?
O1 Cl O2 103.4(4) . . ?
O1 Cl O2 103.4(4) 12 . ?
O1 Cl O2 103.4(4) 6_554 . ?

loop_
_geom_bond_atom_site_label_1
_geom_bond_atom_site_label_2
_geom_bond_distance
_geom_bond_site_symmetry_2
_geom_bond_publ_flag
Au Sb 2.6250(4) . ?
Au Sb 2.6250(4) 9 ?
Au Sb 2.6250(4) 5 ?
Sb C11 2.125(7) . ?
Sb C21 2.134(7) . ?
Sb C1 2.145(7) . ?
C1 C2 1.401(8) . ?
C1 C6 1.408(9) . ?
C2 C3 1.387(10) . ?
C2 C7 1.491(11) . ?
C3 C4 1.390(9) . ?
C4 C5 1.386(9) . ?
C4 C8 1.529(11) . ?
C5 C6 1.395(9) . ?
C6 C9 1.515(11) . ?
C11 C16 1.378(9) . ?
C11 C12 1.394(8) . ?
C12 C13 1.389(9) . ?
C13 C14 1.361(9) . ?
C14 C15 1.363(9) . ?
C15 C16 1.403(9) . ?
C21 C26 1.386(8) . ?
C21 C22 1.387(8) . ?
C22 C23 1.372(9) . ?
C23 C24 1.387(9) . ?
C24 C25 1.384(10) . ?
C25 C26 1.372(9) . ?
Cl O1 1.402(7) . ?
Cl O1 1.402(7) 12 ?
Cl O1 1.402(7) 6_554 ?
Cl O2 1.423(15) . ?
